data_7038338
loop_
_publ_author_name
'Feng, Chao'
'Ma, Yu-Heng'
'Zhang, Duo'
'Li, Xue-Jing'
'Zhao, Hong'

_publ_section_title
;
 Highly efficient electrochemiluminescence based on pyrazolecarboxylic
 metal organic framework.
;
_journal_issue 12
_journal_name_full 'Dalton transactions (Cambridge, England : 2003)'
_journal_page_first 5081
_journal_page_last 5091
_journal_paper_doi 10.1039/c5dt04740d
_journal_volume 45
_journal_year 2016
_chemical_formula_sum 'C12 H16 Co2 N4 O12'
_chemical_formula_weight 526.15
_chemical_name_systematic
; 
 ? 
;
_space_group_IT_number 15
_symmetry_space_group_name_Hall '-C 2yc'
_symmetry_space_group_name_H-M 'C 1 2/c 1'
_atom_sites_solution_hydrogens geom
_atom_sites_solution_primary direct
_atom_sites_solution_secondary difmap
_audit_creation_method SHELXL-97
_audit_update_record
;
2014-11-02 deposited with the CCDC.
2016-02-05 downloaded from the CCDC.
;
_cell_angle_alpha 90.00
_cell_angle_beta 95.253(4)
_cell_angle_gamma 90.00
_cell_formula_units_Z 4
_cell_length_a 14.7287(7)
_cell_length_b 7.2556(4)
_cell_length_c 16.8674(7)
_cell_measurement_temperature 293(2)
_cell_volume 1794.97(15)
_computing_structure_refinement 'SHELXL-97 (Sheldrick, 1997)'
_computing_structure_solution 'SHELXS-97 (Sheldrick, 1990)'
_diffrn_ambient_temperature 293(2)
_diffrn_measured_fraction_theta_full 0.999
_diffrn_measured_fraction_theta_max 0.999
_diffrn_radiation_monochromator graphite
_diffrn_radiation_source 'fine-focus sealed tube'
_diffrn_radiation_type MoK\a
_diffrn_radiation_wavelength 0.71073
_diffrn_reflns_av_R_equivalents 0.0214
_diffrn_reflns_av_sigmaI/netI 0.0316
_diffrn_reflns_limit_h_max 17
_diffrn_reflns_limit_h_min -17
_diffrn_reflns_limit_k_max 8
_diffrn_reflns_limit_k_min -8
_diffrn_reflns_limit_l_max 12
_diffrn_reflns_limit_l_min -20
_diffrn_reflns_number 3344
_diffrn_reflns_theta_full 25.00
_diffrn_reflns_theta_max 25.00
_diffrn_reflns_theta_min 3.13
_exptl_absorpt_coefficient_mu 1.925
_exptl_crystal_density_diffrn 1.947
_exptl_crystal_density_method 'not measured'
_exptl_crystal_F_000 1064
_refine_diff_density_max 0.297
_refine_diff_density_min -0.468
_refine_diff_density_rms 0.066
_refine_ls_extinction_method none
_refine_ls_goodness_of_fit_ref 1.068
_refine_ls_hydrogen_treatment mixed
_refine_ls_matrix_type full
_refine_ls_number_parameters 148
_refine_ls_number_reflns 1584
_refine_ls_number_restraints 0
_refine_ls_restrained_S_all 1.068
_refine_ls_R_factor_all 0.0368
_refine_ls_R_factor_gt 0.0283
_refine_ls_shift/su_max 0.000
_refine_ls_shift/su_mean 0.000
_refine_ls_structure_factor_coef Fsqd
_refine_ls_weighting_details 'calc w=1/[\s^2^(Fo^2^)+(0.0404P)^2^+0.3696P] where P=(Fo^2^+2Fc^2^)/3'
_refine_ls_weighting_scheme calc
_refine_ls_wR_factor_gt 0.0745
_refine_ls_wR_factor_ref 0.0806
_reflns_number_gt 1305
_reflns_number_total 1584
_reflns_threshold_expression >2sigma(I)
_cod_data_source_file c5dt04740d2.cif
_cod_data_source_block co1
_cod_depositor_comments 'Adding full bibliography for 7038333--7038338.cif.'
_cod_database_code 7038338

loop_
_symmetry_equiv_pos_as_xyz
'x, y, z'
'-x, y, -z+1/2'
'x+1/2, y+1/2, z'
'-x+1/2, y+1/2, -z+1/2'
'-x, -y, -z'
'x, -y, z-1/2'
'-x+1/2, -y+1/2, -z'
'x+1/2, -y+1/2, z-1/2'

loop_
_atom_site_label
_atom_site_type_symbol
_atom_site_fract_x
_atom_site_fract_y
_atom_site_fract_z
_atom_site_U_iso_or_equiv
_atom_site_adp_type
_atom_site_occupancy
_atom_site_symmetry_multiplicity
_atom_site_calc_flag
_atom_site_refinement_flags
C1 C 0.60942(15) 0.8391(3) 0.49310(12) 0.0209(5) Uani 1 1 d .
C2 C 0.67759(18) 0.9593(4) 0.52376(15) 0.0297(6) Uani 1 1 d .
H2 H 0.6935 1.0723 0.5030 0.036 Uiso 1 1 calc R
C3 C 0.71601(16) 0.8740(4) 0.59128(14) 0.0299(6) Uani 1 1 d .
H3 H 0.7629 0.9202 0.6263 0.036 Uiso 1 1 calc R
C4 C 0.68317(16) 0.5844(4) 0.66443(13) 0.0253(6) Uani 1 1 d .
H4A H 0.7468 0.5781 0.6849 0.030 Uiso 1 1 calc R
H4B H 0.6644 0.4622 0.6463 0.030 Uiso 1 1 calc R
C5 C 0.62622(16) 0.6431(4) 0.73141(13) 0.0244(6) Uani 1 1 d .
C6 C 0.54247(16) 0.8481(3) 0.42226(13) 0.0223(5) Uani 1 1 d .
Co1 Co 0.5000 1.00873(6) 0.2500 0.02224(17) Uani 1 2 d S
Co2 Co 0.5000 0.5000 0.5000 0.01841(16) Uani 1 2 d S
N1 N 0.67348(12) 0.7112(3) 0.59755(10) 0.0226(5) Uani 1 1 d .
N2 N 0.60693(12) 0.6871(3) 0.53810(10) 0.0203(5) Uani 1 1 d .
O1 O 0.61858(14) 0.5270(2) 0.78532(11) 0.0352(5) Uani 1 1 d .
O2 O 0.54447(13) 0.9854(2) 0.37663(10) 0.0284(5) Uani 1 1 d .
O3 O 0.48700(11) 0.7151(2) 0.41255(9) 0.0250(4) Uani 1 1 d .
O5 O 0.39975(13) 0.8166(3) 0.26914(10) 0.0366(5) Uani 1 1 d .
H5 H 0.4066 0.7808 0.3154 0.055 Uiso 1 1 calc R
O6 O 0.41786(12) 0.6475(2) 0.57141(10) 0.0284(4) Uani 1 1 d .
H6 H 0.4377 0.7526 0.5776 0.043 Uiso 1 1 calc R
H5W H 0.394(2) 0.694(5) 0.242(2) 0.085(13) Uiso 1 1 d .
H6W H 0.404(2) 0.597(5) 0.617(2) 0.073(11) Uiso 1 1 d .
O4 O 0.59498(14) 0.8006(3) 0.72765(11) 0.0442(5) Uani 1 1 d .

loop_
_atom_site_aniso_label
_atom_site_aniso_U_11
_atom_site_aniso_U_22
_atom_site_aniso_U_33
_atom_site_aniso_U_23
_atom_site_aniso_U_13
_atom_site_aniso_U_12
C1 0.0269(13) 0.0206(14) 0.0160(11) 0.0000(10) 0.0060(10) -0.0013(11)
C2 0.0360(15) 0.0232(14) 0.0300(14) 0.0009(12) 0.0044(12) -0.0111(12)
C3 0.0313(14) 0.0300(15) 0.0275(12) -0.0041(12) -0.0017(11) -0.0123(12)
C4 0.0270(13) 0.0267(14) 0.0217(12) 0.0027(12) -0.0002(10) 0.0038(11)
C5 0.0280(13) 0.0226(14) 0.0220(12) -0.0016(11) -0.0010(10) 0.0005(11)
C6 0.0300(13) 0.0193(13) 0.0183(11) -0.0027(11) 0.0058(10) 0.0014(11)
Co1 0.0330(3) 0.0158(3) 0.0179(3) 0.000 0.0024(2) 0.000
Co2 0.0247(3) 0.0161(3) 0.0142(3) 0.00092(17) 0.00049(19) -0.00470(18)
N1 0.0255(11) 0.0249(12) 0.0171(9) 0.0012(9) -0.0003(8) -0.0049(9)
N2 0.0231(10) 0.0228(11) 0.0148(9) -0.0012(9) 0.0006(8) -0.0027(9)
O1 0.0547(13) 0.0319(11) 0.0201(9) 0.0052(8) 0.0087(9) 0.0045(9)
O2 0.0469(12) 0.0199(10) 0.0178(9) 0.0035(7) -0.0006(8) -0.0079(8)
O3 0.0335(9) 0.0218(9) 0.0187(8) 0.0029(7) -0.0031(7) -0.0083(8)
O5 0.0492(11) 0.0330(12) 0.0266(10) 0.0050(9) -0.0022(8) -0.0120(10)
O6 0.0389(10) 0.0202(10) 0.0273(9) -0.0018(9) 0.0091(8) -0.0069(8)
O4 0.0644(13) 0.0284(11) 0.0428(11) 0.0033(9) 0.0215(10) 0.0188(10)

loop_
_atom_type_symbol
_atom_type_description
_atom_type_scat_dispersion_real
_atom_type_scat_dispersion_imag
_atom_type_scat_source
C C 0.0033 0.0016 'International Tables Vol C Tables 4.2.6.8 and 6.1.1.4'
H H 0.0000 0.0000 'International Tables Vol C Tables 4.2.6.8 and 6.1.1.4'
N N 0.0061 0.0033 'International Tables Vol C Tables 4.2.6.8 and 6.1.1.4'
O O 0.0106 0.0060 'International Tables Vol C Tables 4.2.6.8 and 6.1.1.4'
Co Co 0.3494 0.9721 'International Tables Vol C Tables 4.2.6.8 and 6.1.1.4'

loop_
_geom_angle_atom_site_label_1
_geom_angle_atom_site_label_2
_geom_angle_atom_site_label_3
_geom_angle
_geom_angle_site_symmetry_1
_geom_angle_site_symmetry_3
N2 C1 C2 111.1(2) . .
N2 C1 C6 116.3(2) . .
C2 C1 C6 132.6(2) . .
C3 C2 C1 104.7(2) . .
C3 C2 H2 127.6 . .
C1 C2 H2 127.6 . .
N1 C3 C2 107.6(2) . .
N1 C3 H3 126.2 . .
C2 C3 H3 126.2 . .
N1 C4 C5 112.1(2) . .
N1 C4 H4A 109.2 . .
C5 C4 H4A 109.2 . .
N1 C4 H4B 109.2 . .
C5 C4 H4B 109.2 . .
H4A C4 H4B 107.9 . .
O4 C5 O1 127.1(2) . .
O4 C5 C4 116.6(2) . .
O1 C5 C4 116.2(2) . .
O2 C6 O3 125.1(2) . .
O2 C6 C1 118.5(2) . .
O3 C6 C1 116.4(2) . .
O4 Co1 O4 93.94(12) 6_575 5_676
O4 Co1 O5 177.87(7) 6_575 .
O4 Co1 O5 85.21(9) 5_676 .
O4 Co1 O5 85.21(9) 6_575 2_655
O4 Co1 O5 177.87(7) 5_676 2_655
O5 Co1 O5 95.70(12) . 2_655
O4 Co1 O2 91.22(7) 6_575 2_655
O4 Co1 O2 94.85(7) 5_676 2_655
O5 Co1 O2 86.91(7) . 2_655
O5 Co1 O2 87.12(7) 2_655 2_655
O4 Co1 O2 94.85(7) 6_575 .
O4 Co1 O2 91.22(7) 5_676 .
O5 Co1 O2 87.12(7) . .
O5 Co1 O2 86.91(7) 2_655 .
O2 Co1 O2 171.10(8) 2_655 .
O6 Co2 O6 180.00(8) 5_666 .
O6 Co2 N2 92.82(7) 5_666 .
O6 Co2 N2 87.18(7) . .
O6 Co2 N2 87.18(7) 5_666 5_666
O6 Co2 N2 92.82(7) . 5_666
N2 Co2 N2 180.00(8) . 5_666
O6 Co2 O3 89.77(7) 5_666 .
O6 Co2 O3 90.23(7) . .
N2 Co2 O3 76.17(6) . .
N2 Co2 O3 103.83(6) 5_666 .
O6 Co2 O3 90.23(7) 5_666 5_666
O6 Co2 O3 89.77(7) . 5_666
N2 Co2 O3 103.83(6) . 5_666
N2 Co2 O3 76.17(6) 5_666 5_666
O3 Co2 O3 180.000(1) . 5_666
C3 N1 N2 111.55(18) . .
C3 N1 C4 127.12(19) . .
N2 N1 C4 120.60(19) . .
C1 N2 N1 105.00(18) . .
C1 N2 Co2 114.24(14) . .
N1 N2 Co2 140.63(15) . .
C6 O2 Co1 129.58(14) . .
C6 O3 Co2 116.77(14) . .
Co1 O5 H5 109.5 . .
Co1 O5 H5W 124(2) . .
H5 O5 H5W 98.8 . .
Co2 O6 H6 109.5 . .
Co2 O6 H6W 118(2) . .
H6 O6 H6W 112.1 . .
C5 O4 Co1 152.22(18) . 5_676

loop_
_geom_bond_atom_site_label_1
_geom_bond_atom_site_label_2
_geom_bond_distance
_geom_bond_site_symmetry_2
C1 N2 1.341(3) .
C1 C2 1.393(3) .
C1 C6 1.479(3) .
C2 C3 1.372(3) .
C2 H2 0.9300 .
C3 N1 1.346(3) .
C3 H3 0.9300 .
C4 N1 1.452(3) .
C4 C5 1.528(3) .
C4 H4A 0.9700 .
C4 H4B 0.9700 .
C5 O4 1.231(3) .
C5 O1 1.252(3) .
C6 O2 1.260(3) .
C6 O3 1.266(3) .
Co1 O4 2.0271(19) 6_575
Co1 O4 2.0271(19) 5_676
Co1 O5 2.0772(18) .
Co1 O5 2.0772(18) 2_655
Co1 O2 2.1827(17) 2_655
Co1 O2 2.1827(17) .
Co2 O6 2.0799(16) 5_666
Co2 O6 2.0799(16) .
Co2 N2 2.1334(18) .
Co2 N2 2.1334(18) 5_666
Co2 O3 2.1437(15) .
Co2 O3 2.1437(15) 5_666
N1 N2 1.348(2) .
O5 H5 0.8200 .
O5 H5W 1.00(4) .
O6 H6 0.8200 .
O6 H6W 0.89(4) .
O4 Co1 2.0271(19) 5_676

loop_
_geom_hbond_atom_site_label_D
_geom_hbond_atom_site_label_H
_geom_hbond_atom_site_label_A
_geom_hbond_distance_DH
_geom_hbond_distance_HA
_geom_hbond_distance_DA
_geom_hbond_angle_DHA
_geom_hbond_site_symmetry_A
O5 H5 O3 0.82 1.99 2.734(2) 150.7 .
O6 H6 O2 0.82 2.06 2.843(2) 159.8 5_676
O5 H5W O1 1.00(4) 1.67(4) 2.662(3) 169(3) 5_666
O6 H6W O1 0.89(4) 1.78(4) 2.670(2) 172(3) 2_656
C3 H3 O1 0.93 2.32 3.252(3) 178.3 4_656
